data_4134459
loop_
_publ_author_name
'Tian, Junsong'
'Luo, Fan'
'Zhang, Qifeng'
'Liang, Yuchen'
'Li, Dongyang'
'Zhan, Yaling'
'Kong, Lichun'
'Wang, Zhi-Xiang'
'Peng, Bo'

_publ_section_title
;
 Asymmetric Iodonio-[3,3]-Sigmatropic Rearrangement to Access Chiral
 \a-Aryl Carbonyl Compounds.
;
_journal_name_full 'Journal of the American Chemical Society'
_journal_paper_doi 10.1021/jacs.0c00783
_journal_year 2020
_chemical_absolute_configuration s
_chemical_formula_sum 'C18 H18.5 Br I N O'
_chemical_formula_weight 471.65
_space_group_IT_number 19
_space_group_name_Hall 'P 2ac 2ab'
_space_group_name_H-M_alt 'P 21 21 21'
_symmetry_cell_setting orthorhombic
_symmetry_space_group_name_H-M 'P 21 21 21'
_atom_sites_solution_hydrogens geom
_atom_sites_solution_primary direct
_atom_sites_solution_secondary difmap
_audit_creation_method SHELXL-97
_cell_angle_alpha 90.00
_cell_angle_beta 90.00
_cell_angle_gamma 90.00
_cell_formula_units_Z 8
_cell_length_a 9.6828(8)
_cell_length_b 18.9012(19)
_cell_length_c 20.5148(15)
_cell_measurement_reflns_used 5050
_cell_measurement_temperature 273(2)
_cell_measurement_theta_max 23.95
_cell_measurement_theta_min 2.36
_cell_volume 3754.5(6)
_computing_cell_refinement 'Bruker SMART'
_computing_data_collection 'Bruker SMART'
_computing_data_reduction 'Bruker SAINT'
_computing_molecular_graphics 'Bruker SHELXTL'
_computing_publication_material 'Bruker SHELXTL'
_computing_structure_refinement 'SHELXL-97 (Sheldrick, 1997)'
_computing_structure_solution 'SHELXS-97 (Sheldrick, 1990)'
_diffrn_ambient_temperature 273(2)
_diffrn_measured_fraction_theta_full 0.997
_diffrn_measured_fraction_theta_max 0.997
_diffrn_measurement_device_type 'CCD area detector'
_diffrn_measurement_method 'phi and omega scans'
_diffrn_radiation_monochromator graphite
_diffrn_radiation_source 'fine-focus sealed tube'
_diffrn_radiation_type MoK\a
_diffrn_radiation_wavelength 0.71073
_diffrn_reflns_av_R_equivalents 0.0721
_diffrn_reflns_av_sigmaI/netI 0.0829
_diffrn_reflns_limit_h_max 12
_diffrn_reflns_limit_h_min -12
_diffrn_reflns_limit_k_max 23
_diffrn_reflns_limit_k_min -24
_diffrn_reflns_limit_l_max 26
_diffrn_reflns_limit_l_min -26
_diffrn_reflns_number 32348
_diffrn_reflns_theta_full 27.48
_diffrn_reflns_theta_max 27.48
_diffrn_reflns_theta_min 1.99
_exptl_absorpt_coefficient_mu 3.835
_exptl_absorpt_correction_T_max 0.631
_exptl_absorpt_correction_T_min 0.414
_exptl_absorpt_correction_type empirical
_exptl_crystal_colour colourless
_exptl_crystal_density_diffrn 1.669
_exptl_crystal_density_method 'not measured'
_exptl_crystal_description block
_exptl_crystal_F_000 1836
_exptl_crystal_size_max 0.28
_exptl_crystal_size_mid 0.20
_exptl_crystal_size_min 0.12
_refine_diff_density_max 0.361
_refine_diff_density_min -0.459
_refine_diff_density_rms 0.065
_refine_ls_abs_structure_details 'Flack H D (1983), Acta Cryst. A39, 876-881'
_refine_ls_abs_structure_Flack 0.012(10)
_refine_ls_extinction_coef 0.00135(17)
_refine_ls_extinction_expression Fc^*^=kFc[1+0.001xFc^2^\l^3^/sin(2\q)]^-1/4^
_refine_ls_extinction_method SHELXL
_refine_ls_goodness_of_fit_ref 0.990
_refine_ls_hydrogen_treatment mixed
_refine_ls_matrix_type full
_refine_ls_number_parameters 398
_refine_ls_number_reflns 8584
_refine_ls_number_restraints 0
_refine_ls_restrained_S_all 0.990
_refine_ls_R_factor_all 0.1067
_refine_ls_R_factor_gt 0.0403
_refine_ls_shift/su_max 0.001
_refine_ls_shift/su_mean 0.000
_refine_ls_structure_factor_coef Fsqd
_refine_ls_weighting_details 'calc w=1/[\s^2^(Fo^2^)+(0.0162P)^2^+0.0000P] where P=(Fo^2^+2Fc^2^)/3'
_refine_ls_weighting_scheme calc
_refine_ls_wR_factor_gt 0.0710
_refine_ls_wR_factor_ref 0.0886
_reflns_number_gt 4651
_reflns_number_total 8584
_reflns_threshold_expression >2sigma(I)
_cod_data_source_file ja0c00783_si_002.cif
_cod_data_source_block 1
_cod_depositor_comments
;
The following automatic conversions were performed:

data item '_symmetry_cell_setting' value 'Orthorhombic' was changed
to 'orthorhombic' in accordance with the
/home/data/users/saulius/crontab/automatic-downloads/rss-feeds/ACS/lib/dictionaries/cif_core.dic
dictionary named 'cif_core.dic' version 2.4.2 last updated on
2011-04-26.

Automatic conversion script
Id: cif_fix_values 7556 2019-12-06 15:28:31Z antanas 
;
_cod_original_sg_symbol_H-M P2(1)2(1)2(1)
_cod_original_formula_sum 'C18 H18.50 Br I N O'
_cod_database_code 4134459

loop_
_symmetry_equiv_pos_as_xyz
'x, y, z'
'-x+1/2, -y, z+1/2'
'-x, y+1/2, -z+1/2'
'x+1/2, -y+1/2, -z'

loop_
_atom_site_label
_atom_site_type_symbol
_atom_site_fract_x
_atom_site_fract_y
_atom_site_fract_z
_atom_site_U_iso_or_equiv
_atom_site_adp_type
_atom_site_occupancy
_atom_site_symmetry_multiplicity
_atom_site_calc_flag
_atom_site_refinement_flags
_atom_site_disorder_assembly
_atom_site_disorder_group
Br3 Br 0.16479(8) 0.45219(5) 0.41162(4) 0.0884(3) Uani 1 1 d . . .
Br4 Br 0.53455(11) 0.20478(6) -0.04074(3) 0.1182(3) Uani 1 1 d . . .
I1 I 0.49765(4) -0.03727(3) 0.17968(3) 0.1011(2) Uani 1 1 d . . .
I2 I 1.03206(4) 0.10717(3) 0.43810(2) 0.08020(17) Uani 1 1 d . . .
C1 C 0.7677(6) 0.1514(4) 0.1213(3) 0.076(2) Uani 1 1 d . . .
H1A H 0.8526 0.1300 0.1290 0.091 Uiso 1 1 calc R . .
C2 C 0.7240(7) 0.1623(4) 0.0570(3) 0.082(2) Uani 1 1 d . . .
H2A H 0.7794 0.1487 0.0222 0.099 Uiso 1 1 calc R . .
C3 C 0.5970(7) 0.1935(4) 0.0462(3) 0.0729(18) Uani 1 1 d . . .
C4 C 0.5191(6) 0.2166(3) 0.0969(3) 0.0701(17) Uani 1 1 d . . .
H4A H 0.4356 0.2392 0.0889 0.084 Uiso 1 1 calc R . .
C5 C 0.5633(5) 0.2066(4) 0.1602(3) 0.0659(18) Uani 1 1 d . . .
H5A H 0.5099 0.2233 0.1946 0.079 Uiso 1 1 calc R . .
C6 C 0.6872(5) 0.1718(3) 0.1729(3) 0.0543(15) Uani 1 1 d . . .
C7 C 0.6619(5) 0.1508(4) 0.2905(3) 0.0612(17) Uani 1 1 d . . .
C8 C 0.7428(5) 0.1336(4) 0.3520(2) 0.0612(18) Uani 1 1 d . . .
H8A H 0.8232 0.1052 0.3396 0.073 Uiso 1 1 calc R . .
C9 C 0.6549(7) 0.0900(5) 0.3992(3) 0.086(2) Uani 1 1 d . . .
H9A H 0.5724 0.1171 0.4091 0.104 Uiso 1 1 calc R . .
H9B H 0.7063 0.0849 0.4395 0.104 Uiso 1 1 calc R . .
C10 C 0.6089(9) 0.0150(7) 0.3768(5) 0.133(4) Uani 1 1 d . . .
H10A H 0.5419 -0.0032 0.4077 0.160 Uiso 1 1 calc R . .
H10B H 0.5634 0.0189 0.3348 0.160 Uiso 1 1 calc R . .
C11 C 0.7184(10) -0.0339(7) 0.3714(6) 0.160(5) Uani 1 1 d . . .
H11A H 0.7691 -0.0344 0.4122 0.192 Uiso 1 1 calc R . .
H11B H 0.7811 -0.0176 0.3377 0.192 Uiso 1 1 calc R . .
C12 C 0.6726(10) -0.1119(6) 0.3548(5) 0.151(4) Uani 1 1 d . . .
H12A H 0.7528 -0.1414 0.3511 0.226 Uiso 1 1 calc R . .
H12B H 0.6227 -0.1122 0.3144 0.226 Uiso 1 1 calc R . .
H12C H 0.6142 -0.1295 0.3890 0.226 Uiso 1 1 calc R . .
C13 C 0.7940(5) 0.1991(4) 0.3865(2) 0.0544(16) Uani 1 1 d . . .
C14 C 0.9112(5) 0.1988(4) 0.4270(2) 0.0593(16) Uani 1 1 d . . .
C15 C 0.9503(6) 0.2581(4) 0.4603(3) 0.0707(19) Uani 1 1 d . . .
H15A H 1.0298 0.2567 0.4857 0.085 Uiso 1 1 calc R . .
C16 C 0.8768(7) 0.3185(4) 0.4573(3) 0.077(2) Uani 1 1 d . . .
H16A H 0.9028 0.3575 0.4820 0.093 Uiso 1 1 calc R . .
C17 C 0.7620(7) 0.3220(4) 0.4171(3) 0.080(2) Uani 1 1 d . . .
H17A H 0.7126 0.3640 0.4136 0.096 Uiso 1 1 calc R . .
C18 C 0.7214(6) 0.2639(4) 0.3825(3) 0.0683(19) Uani 1 1 d . . .
H18A H 0.6443 0.2670 0.3556 0.082 Uiso 1 1 calc R . .
C19 C 0.1080(5) 0.2814(4) 0.2895(3) 0.0644(18) Uani 1 1 d . . .
H19A H 0.0480 0.2692 0.2560 0.077 Uiso 1 1 calc R . .
C20 C 0.0931(6) 0.3453(4) 0.3206(3) 0.0649(17) Uani 1 1 d . . .
H20A H 0.0247 0.3769 0.3075 0.078 Uiso 1 1 calc R . .
C21 C 0.1799(6) 0.3622(3) 0.3709(3) 0.0559(15) Uani 1 1 d . . .
C22 C 0.2806(6) 0.3159(4) 0.3914(3) 0.0603(17) Uani 1 1 d . . .
H22A H 0.3379 0.3276 0.4262 0.072 Uiso 1 1 calc R . .
C23 C 0.2953(5) 0.2525(4) 0.3601(3) 0.0574(17) Uani 1 1 d . . .
H23A H 0.3625 0.2209 0.3742 0.069 Uiso 1 1 calc R . .
C24 C 0.2124(5) 0.2347(3) 0.3079(3) 0.0521(15) Uani 1 1 d . . .
C25 C 0.1579(5) 0.1300(3) 0.2393(3) 0.0545(15) Uani 1 1 d . . .
C26 C 0.2263(5) 0.0666(4) 0.2073(3) 0.0588(17) Uani 1 1 d . . .
H26A H 0.3239 0.0787 0.2014 0.071 Uiso 1 1 calc R . .
C27 C 0.1652(6) 0.0540(4) 0.1383(3) 0.0713(19) Uani 1 1 d . . .
H27A H 0.2004 0.0095 0.1217 0.086 Uiso 1 1 calc R . .
H27B H 0.0658 0.0496 0.1420 0.086 Uiso 1 1 calc R . .
C28 C 0.1976(8) 0.1116(5) 0.0893(3) 0.095(2) Uani 1 1 d . . .
H28A H 0.2968 0.1186 0.0878 0.114 Uiso 1 1 calc R . .
H28B H 0.1561 0.1555 0.1040 0.114 Uiso 1 1 calc R . .
C29 C 0.1460(8) 0.0956(5) 0.0204(3) 0.106(3) Uani 1 1 d . . .
H29A H 0.0492 0.0825 0.0225 0.127 Uiso 1 1 calc R . .
H29B H 0.1531 0.1382 -0.0058 0.127 Uiso 1 1 calc R . .
C30 C 0.2243(9) 0.0376(6) -0.0124(4) 0.133(4) Uani 1 1 d . . .
H30A H 0.1875 0.0300 -0.0553 0.199 Uiso 1 1 calc R . .
H30B H 0.2159 -0.0051 0.0126 0.199 Uiso 1 1 calc R . .
H30C H 0.3200 0.0506 -0.0156 0.199 Uiso 1 1 calc R . .
C31 C 0.2219(5) 0.0000(4) 0.2459(3) 0.0601(17) Uani 1 1 d . . .
C32 C 0.3234(6) -0.0526(5) 0.2408(3) 0.074(2) Uani 1 1 d . . .
C33 C 0.3132(7) -0.1156(5) 0.2744(4) 0.094(2) Uani 1 1 d . . .
H33A H 0.3821 -0.1494 0.2694 0.113 Uiso 1 1 calc R . .
C34 C 0.2043(8) -0.1296(5) 0.3149(4) 0.093(2) Uani 1 1 d . . .
H34A H 0.1982 -0.1722 0.3374 0.112 Uiso 1 1 calc R . .
C35 C 0.1035(7) -0.0781(5) 0.3212(3) 0.085(2) Uani 1 1 d . . .
H35A H 0.0289 -0.0860 0.3488 0.101 Uiso 1 1 calc R . .
C36 C 0.1119(6) -0.0148(4) 0.2869(3) 0.074(2) Uani 1 1 d . . .
H36A H 0.0418 0.0184 0.2917 0.088 Uiso 1 1 calc R . .
N1 N 0.7369(4) 0.1595(3) 0.2362(2) 0.0605(15) Uani 1 1 d . . .
H1B H 0.8252 0.1574 0.2406 0.073 Uiso 1 1 calc R . .
N2 N 0.2413(4) 0.1711(3) 0.2748(2) 0.0552(13) Uani 1 1 d . . .
H2B H 0.3252 0.1566 0.2779 0.066 Uiso 1 1 calc R . .
O1 O 0.5350(3) 0.1560(3) 0.29101(17) 0.0782(14) Uani 1 1 d . . .
O2 O 0.0330(3) 0.1414(2) 0.23430(19) 0.0756(13) Uani 1 1 d . . .

loop_
_atom_site_aniso_label
_atom_site_aniso_U_11
_atom_site_aniso_U_22
_atom_site_aniso_U_33
_atom_site_aniso_U_23
_atom_site_aniso_U_13
_atom_site_aniso_U_12
Br3 0.1020(5) 0.0678(6) 0.0953(5) -0.0187(4) -0.0049(4) 0.0186(4)
Br4 0.1579(8) 0.1182(9) 0.0785(4) 0.0082(5) -0.0375(5) 0.0033(7)
I1 0.0629(3) 0.1216(5) 0.1189(4) -0.0291(3) 0.0084(2) 0.0277(3)
I2 0.0661(2) 0.0922(4) 0.0823(3) -0.0010(3) -0.0220(2) 0.0133(3)
C1 0.057(4) 0.106(7) 0.064(4) -0.004(4) 0.006(3) 0.021(4)
C2 0.087(4) 0.093(7) 0.067(4) 0.001(4) 0.008(4) 0.003(4)
C3 0.079(4) 0.060(5) 0.080(4) 0.001(4) -0.014(3) -0.011(4)
C4 0.056(3) 0.065(5) 0.090(4) 0.003(4) -0.015(3) 0.008(3)
C5 0.053(3) 0.077(6) 0.067(4) -0.001(3) -0.008(3) 0.010(3)
C6 0.041(3) 0.055(5) 0.066(4) -0.003(3) -0.003(3) -0.002(3)
C7 0.042(3) 0.078(5) 0.063(4) -0.007(3) -0.005(3) 0.002(3)
C8 0.044(3) 0.080(6) 0.060(3) -0.008(3) 0.002(3) 0.010(3)
C9 0.084(4) 0.095(7) 0.080(4) 0.010(4) -0.009(3) -0.019(5)
C10 0.102(6) 0.157(12) 0.140(8) 0.019(8) -0.017(6) -0.018(8)
C11 0.106(7) 0.146(14) 0.228(12) -0.024(10) -0.035(7) -0.010(8)
C12 0.149(8) 0.099(10) 0.205(11) 0.024(9) -0.056(7) -0.019(8)
C13 0.048(3) 0.070(5) 0.045(3) -0.003(3) 0.006(2) 0.004(3)
C14 0.058(3) 0.075(5) 0.046(3) -0.003(3) 0.002(2) -0.003(3)
C15 0.070(4) 0.087(6) 0.055(3) -0.016(4) -0.001(3) -0.007(4)
C16 0.091(5) 0.074(6) 0.068(4) -0.013(4) 0.017(4) -0.014(4)
C17 0.093(5) 0.072(6) 0.076(4) -0.009(4) 0.008(4) 0.006(4)
C18 0.056(3) 0.077(6) 0.071(4) -0.001(4) 0.006(3) 0.014(4)
C19 0.058(3) 0.070(6) 0.064(4) -0.006(4) -0.013(3) 0.016(3)
C20 0.065(3) 0.060(5) 0.071(4) 0.001(4) -0.005(3) 0.022(3)
C21 0.064(3) 0.046(4) 0.058(3) -0.002(3) 0.004(3) 0.003(3)
C22 0.056(3) 0.062(5) 0.063(4) 0.003(4) -0.008(3) 0.005(3)
C23 0.043(3) 0.060(5) 0.069(4) -0.005(3) -0.011(3) 0.006(3)
C24 0.035(3) 0.053(5) 0.069(3) -0.008(3) -0.001(2) 0.001(3)
C25 0.037(3) 0.055(5) 0.072(3) -0.007(3) 0.000(2) 0.000(3)
C26 0.039(3) 0.062(5) 0.075(4) -0.020(4) -0.004(3) 0.002(3)
C27 0.061(3) 0.074(6) 0.079(4) -0.017(4) 0.001(3) 0.003(4)
C28 0.116(5) 0.076(6) 0.092(5) 0.004(5) 0.004(4) -0.002(5)
C29 0.124(6) 0.111(8) 0.083(5) 0.000(5) 0.000(4) 0.019(6)
C30 0.146(7) 0.137(11) 0.115(6) -0.009(7) 0.027(6) 0.019(8)
C31 0.053(3) 0.067(5) 0.061(3) -0.016(3) -0.011(3) 0.009(3)
C32 0.070(4) 0.081(6) 0.072(4) -0.016(4) -0.015(3) 0.013(4)
C33 0.079(5) 0.093(8) 0.110(6) -0.013(6) -0.021(4) 0.033(5)
C34 0.100(5) 0.091(7) 0.089(5) 0.016(5) -0.007(4) 0.014(5)
C35 0.080(4) 0.093(7) 0.081(4) 0.011(5) 0.002(4) 0.002(4)
C36 0.064(4) 0.079(6) 0.078(4) -0.010(4) 0.006(3) 0.005(4)
N1 0.030(2) 0.087(5) 0.064(3) -0.003(3) -0.003(2) 0.003(2)
N2 0.028(2) 0.059(4) 0.079(3) -0.012(3) -0.008(2) 0.005(2)
O1 0.0319(19) 0.124(4) 0.079(2) -0.006(3) -0.0004(17) 0.013(2)
O2 0.031(2) 0.089(4) 0.106(3) -0.025(3) -0.0134(19) 0.004(2)

loop_
_atom_type_symbol
_atom_type_description
_atom_type_scat_dispersion_real
_atom_type_scat_dispersion_imag
_atom_type_scat_source
C C 0.0033 0.0016 'International Tables Vol C Tables 4.2.6.8 and 6.1.1.4'
H H 0.0000 0.0000 'International Tables Vol C Tables 4.2.6.8 and 6.1.1.4'
N N 0.0061 0.0033 'International Tables Vol C Tables 4.2.6.8 and 6.1.1.4'
O O 0.0106 0.0060 'International Tables Vol C Tables 4.2.6.8 and 6.1.1.4'
Br Br -0.2901 2.4595 'International Tables Vol C Tables 4.2.6.8 and 6.1.1.4'
I I -0.4742 1.8119 'International Tables Vol C Tables 4.2.6.8 and 6.1.1.4'

loop_
_geom_angle_atom_site_label_1
_geom_angle_atom_site_label_2
_geom_angle_atom_site_label_3
_geom_angle
_geom_angle_site_symmetry_1
_geom_angle_site_symmetry_3
_geom_angle_publ_flag
C6 C1 C2 120.9(6) . . ?
C6 C1 H1A 119.5 . . ?
C2 C1 H1A 119.5 . . ?
C3 C2 C1 118.9(6) . . ?
C3 C2 H2A 120.5 . . ?
C1 C2 H2A 120.5 . . ?
C4 C3 C2 120.6(6) . . ?
C4 C3 Br4 120.5(5) . . ?
C2 C3 Br4 118.9(5) . . ?
C3 C4 C5 120.3(5) . . ?
C3 C4 H4A 119.8 . . ?
C5 C4 H4A 119.8 . . ?
C4 C5 C6 120.6(5) . . ?
C4 C5 H5A 119.7 . . ?
C6 C5 H5A 119.7 . . ?
C1 C6 C5 118.5(5) . . ?
C1 C6 N1 118.2(5) . . ?
C5 C6 N1 123.2(5) . . ?
O1 C7 N1 122.5(5) . . ?
O1 C7 C8 121.6(5) . . ?
N1 C7 C8 115.9(4) . . ?
C13 C8 C7 112.5(6) . . ?
C13 C8 C9 109.2(5) . . ?
C7 C8 C9 110.7(5) . . ?
C13 C8 H8A 108.1 . . ?
C7 C8 H8A 108.1 . . ?
C9 C8 H8A 108.1 . . ?
C8 C9 C10 117.6(7) . . ?
C8 C9 H9A 107.9 . . ?
C10 C9 H9A 107.9 . . ?
C8 C9 H9B 107.9 . . ?
C10 C9 H9B 107.9 . . ?
H9A C9 H9B 107.2 . . ?
C11 C10 C9 113.9(8) . . ?
C11 C10 H10A 108.8 . . ?
C9 C10 H10A 108.8 . . ?
C11 C10 H10B 108.8 . . ?
C9 C10 H10B 108.8 . . ?
H10A C10 H10B 107.7 . . ?
C10 C11 C12 114.7(9) . . ?
C10 C11 H11A 108.6 . . ?
C12 C11 H11A 108.6 . . ?
C10 C11 H11B 108.6 . . ?
C12 C11 H11B 108.6 . . ?
H11A C11 H11B 107.6 . . ?
C11 C12 H12A 109.5 . . ?
C11 C12 H12B 109.5 . . ?
H12A C12 H12B 109.5 . . ?
C11 C12 H12C 109.5 . . ?
H12A C12 H12C 109.5 . . ?
H12B C12 H12C 109.5 . . ?
C14 C13 C18 116.1(6) . . ?
C14 C13 C8 122.5(6) . . ?
C18 C13 C8 121.3(5) . . ?
C15 C14 C13 121.0(6) . . ?
C15 C14 I2 117.9(4) . . ?
C13 C14 I2 121.1(5) . . ?
C16 C15 C14 121.7(6) . . ?
C16 C15 H15A 119.1 . . ?
C14 C15 H15A 119.1 . . ?
C15 C16 C17 119.5(7) . . ?
C15 C16 H16A 120.3 . . ?
C17 C16 H16A 120.3 . . ?
C18 C17 C16 120.2(7) . . ?
C18 C17 H17A 119.9 . . ?
C16 C17 H17A 119.9 . . ?
C17 C18 C13 121.5(6) . . ?
C17 C18 H18A 119.3 . . ?
C13 C18 H18A 119.3 . . ?
C20 C19 C24 120.6(5) . . ?
C20 C19 H19A 119.7 . . ?
C24 C19 H19A 119.7 . . ?
C21 C20 C19 119.3(6) . . ?
C21 C20 H20A 120.3 . . ?
C19 C20 H20A 120.3 . . ?
C20 C21 C22 121.2(6) . . ?
C20 C21 Br3 119.5(5) . . ?
C22 C21 Br3 119.3(5) . . ?
C23 C22 C21 119.2(5) . . ?
C23 C22 H22A 120.4 . . ?
C21 C22 H22A 120.4 . . ?
C22 C23 C24 121.2(6) . . ?
C22 C23 H23A 119.4 . . ?
C24 C23 H23A 119.4 . . ?
C23 C24 C19 118.5(6) . . ?
C23 C24 N2 117.8(5) . . ?
C19 C24 N2 123.7(5) . . ?
O2 C25 N2 122.4(5) . . ?
O2 C25 C26 122.0(5) . . ?
N2 C25 C26 115.5(4) . . ?
C31 C26 C25 115.1(5) . . ?
C31 C26 C27 110.1(5) . . ?
C25 C26 C27 110.5(5) . . ?
C31 C26 H26A 106.9 . . ?
C25 C26 H26A 106.9 . . ?
C27 C26 H26A 106.9 . . ?
C28 C27 C26 114.6(6) . . ?
C28 C27 H27A 108.6 . . ?
C26 C27 H27A 108.6 . . ?
C28 C27 H27B 108.6 . . ?
C26 C27 H27B 108.6 . . ?
H27A C27 H27B 107.6 . . ?
C27 C28 C29 113.8(7) . . ?
C27 C28 H28A 108.8 . . ?
C29 C28 H28A 108.8 . . ?
C27 C28 H28B 108.8 . . ?
C29 C28 H28B 108.8 . . ?
H28A C28 H28B 107.7 . . ?
C30 C29 C28 113.3(7) . . ?
C30 C29 H29A 108.9 . . ?
C28 C29 H29A 108.9 . . ?
C30 C29 H29B 108.9 . . ?
C28 C29 H29B 108.9 . . ?
H29A C29 H29B 107.7 . . ?
C29 C30 H30A 109.5 . . ?
C29 C30 H30B 109.5 . . ?
H30A C30 H30B 109.5 . . ?
C29 C30 H30C 109.5 . . ?
H30A C30 H30C 109.5 . . ?
H30B C30 H30C 109.5 . . ?
C36 C31 C32 116.1(7) . . ?
C36 C31 C26 121.1(6) . . ?
C32 C31 C26 122.7(6) . . ?
C33 C32 C31 121.6(6) . . ?
C33 C32 I1 118.1(5) . . ?
C31 C32 I1 120.3(6) . . ?
C34 C33 C32 121.7(7) . . ?
C34 C33 H33A 119.1 . . ?
C32 C33 H33A 119.1 . . ?
C33 C34 C35 117.7(8) . . ?
C33 C34 H34A 121.2 . . ?
C35 C34 H34A 121.2 . . ?
C34 C35 C36 121.1(7) . . ?
C34 C35 H35A 119.4 . . ?
C36 C35 H35A 119.4 . . ?
C31 C36 C35 121.7(7) . . ?
C31 C36 H36A 119.1 . . ?
C35 C36 H36A 119.1 . . ?
C7 N1 C6 127.1(4) . . ?
C7 N1 H1B 116.5 . . ?
C6 N1 H1B 116.5 . . ?
C25 N2 C24 129.7(4) . . ?
C25 N2 H2B 115.1 . . ?
C24 N2 H2B 115.1 . . ?

loop_
_geom_bond_atom_site_label_1
_geom_bond_atom_site_label_2
_geom_bond_distance
_geom_bond_site_symmetry_2
_geom_bond_publ_flag
Br3 C21 1.901(6) . ?
Br4 C3 1.896(6) . ?
I1 C32 2.122(7) . ?
I2 C14 2.102(6) . ?
C1 C6 1.372(7) . ?
C1 C2 1.399(8) . ?
C1 H1A 0.9300 . ?
C2 C3 1.381(9) . ?
C2 H2A 0.9300 . ?
C3 C4 1.356(8) . ?
C4 C5 1.380(7) . ?
C4 H4A 0.9300 . ?
C5 C6 1.393(7) . ?
C5 H5A 0.9300 . ?
C6 N1 1.404(6) . ?
C7 O1 1.232(6) . ?
C7 N1 1.341(7) . ?
C7 C8 1.520(7) . ?
C8 C13 1.510(9) . ?
C8 C9 1.530(9) . ?
C8 H8A 0.9800 . ?
C9 C10 1.555(12) . ?
C9 H9A 0.9700 . ?
C9 H9B 0.9700 . ?
C10 C11 1.410(13) . ?
C10 H10A 0.9700 . ?
C10 H10B 0.9700 . ?
C11 C12 1.577(14) . ?
C11 H11A 0.9700 . ?
C11 H11B 0.9700 . ?
C12 H12A 0.9600 . ?
C12 H12B 0.9600 . ?
C12 H12C 0.9600 . ?
C13 C14 1.407(7) . ?
C13 C18 1.414(9) . ?
C14 C15 1.366(8) . ?
C15 C16 1.347(9) . ?
C15 H15A 0.9300 . ?
C16 C17 1.386(9) . ?
C16 H16A 0.9300 . ?
C17 C18 1.365(9) . ?
C17 H17A 0.9300 . ?
C18 H18A 0.9300 . ?
C19 C20 1.373(8) . ?
C19 C24 1.394(8) . ?
C19 H19A 0.9300 . ?
C20 C21 1.369(8) . ?
C20 H20A 0.9300 . ?
C21 C22 1.376(8) . ?
C22 C23 1.366(9) . ?
C22 H22A 0.9300 . ?
C23 C24 1.380(7) . ?
C23 H23A 0.9300 . ?
C24 N2 1.409(7) . ?
C25 O2 1.233(5) . ?
C25 N2 1.336(7) . ?
C25 C26 1.518(8) . ?
C26 C31 1.488(9) . ?
C26 C27 1.554(7) . ?
C26 H26A 0.9800 . ?
C27 C28 1.515(9) . ?
C27 H27A 0.9700 . ?
C27 H27B 0.9700 . ?
C28 C29 1.530(9) . ?
C28 H28A 0.9700 . ?
C28 H28B 0.9700 . ?
C29 C30 1.493(11) . ?
C29 H29A 0.9700 . ?
C29 H29B 0.9700 . ?
C30 H30A 0.9600 . ?
C30 H30B 0.9600 . ?
C30 H30C 0.9600 . ?
C31 C36 1.387(8) . ?
C31 C32 1.403(9) . ?
C32 C33 1.379(11) . ?
C33 C34 1.369(9) . ?
C33 H33A 0.9300 . ?
C34 C35 1.383(10) . ?
C34 H34A 0.9300 . ?
C35 C36 1.390(10) . ?
C35 H35A 0.9300 . ?
C36 H36A 0.9300 . ?
N1 H1B 0.8600 . ?
N2 H2B 0.8600 . ?

loop_
_geom_torsion_atom_site_label_1
_geom_torsion_atom_site_label_2
_geom_torsion_atom_site_label_3
_geom_torsion_atom_site_label_4
_geom_torsion
_geom_torsion_site_symmetry_1
_geom_torsion_site_symmetry_2
_geom_torsion_site_symmetry_3
_geom_torsion_site_symmetry_4
_geom_torsion_publ_flag
C6 C1 C2 C3 -0.7(12) . . . . ?
C1 C2 C3 C4 3.4(12) . . . . ?
C1 C2 C3 Br4 -177.5(6) . . . . ?
C2 C3 C4 C5 -2.6(11) . . . . ?
Br4 C3 C4 C5 178.3(5) . . . . ?
C3 C4 C5 C6 -1.0(10) . . . . ?
C2 C1 C6 C5 -2.8(11) . . . . ?
C2 C1 C6 N1 -179.9(7) . . . . ?
C4 C5 C6 C1 3.6(10) . . . . ?
C4 C5 C6 N1 -179.4(6) . . . . ?
O1 C7 C8 C13 -94.2(7) . . . . ?
N1 C7 C8 C13 86.1(7) . . . . ?
O1 C7 C8 C9 28.2(9) . . . . ?
N1 C7 C8 C9 -151.5(6) . . . . ?
C13 C8 C9 C10 -171.5(6) . . . . ?
C7 C8 C9 C10 64.2(8) . . . . ?
C8 C9 C10 C11 68.0(11) . . . . ?
C9 C10 C11 C12 174.8(8) . . . . ?
C7 C8 C13 C14 -154.3(5) . . . . ?
C9 C8 C13 C14 82.5(6) . . . . ?
C7 C8 C13 C18 29.2(7) . . . . ?
C9 C8 C13 C18 -94.0(6) . . . . ?
C18 C13 C14 C15 0.3(8) . . . . ?
C8 C13 C14 C15 -176.4(5) . . . . ?
C18 C13 C14 I2 -179.5(4) . . . . ?
C8 C13 C14 I2 3.8(7) . . . . ?
C13 C14 C15 C16 1.9(9) . . . . ?
I2 C14 C15 C16 -178.3(5) . . . . ?
C14 C15 C16 C17 -3.1(9) . . . . ?
C15 C16 C17 C18 2.1(10) . . . . ?
C16 C17 C18 C13 0.1(10) . . . . ?
C14 C13 C18 C17 -1.2(8) . . . . ?
C8 C13 C18 C17 175.5(5) . . . . ?
C24 C19 C20 C21 -1.5(9) . . . . ?
C19 C20 C21 C22 -0.8(9) . . . . ?
C19 C20 C21 Br3 177.4(5) . . . . ?
C20 C21 C22 C23 1.1(9) . . . . ?
Br3 C21 C22 C23 -177.0(4) . . . . ?
C21 C22 C23 C24 0.8(9) . . . . ?
C22 C23 C24 C19 -3.1(9) . . . . ?
C22 C23 C24 N2 174.9(5) . . . . ?
C20 C19 C24 C23 3.4(9) . . . . ?
C20 C19 C24 N2 -174.4(5) . . . . ?
O2 C25 C26 C31 -85.5(7) . . . . ?
N2 C25 C26 C31 92.6(6) . . . . ?
O2 C25 C26 C27 40.0(8) . . . . ?
N2 C25 C26 C27 -141.9(5) . . . . ?
C31 C26 C27 C28 -164.9(5) . . . . ?
C25 C26 C27 C28 66.8(7) . . . . ?
C26 C27 C28 C29 175.6(6) . . . . ?
C27 C28 C29 C30 -70.3(9) . . . . ?
C25 C26 C31 C36 31.9(7) . . . . ?
C27 C26 C31 C36 -93.8(6) . . . . ?
C25 C26 C31 C32 -151.3(5) . . . . ?
C27 C26 C31 C32 83.0(6) . . . . ?
C36 C31 C32 C33 0.5(9) . . . . ?
C26 C31 C32 C33 -176.4(6) . . . . ?
C36 C31 C32 I1 180.0(4) . . . . ?
C26 C31 C32 I1 3.1(8) . . . . ?
C31 C32 C33 C34 -0.7(11) . . . . ?
I1 C32 C33 C34 179.8(5) . . . . ?
C32 C33 C34 C35 0.0(11) . . . . ?
C33 C34 C35 C36 0.8(11) . . . . ?
C32 C31 C36 C35 0.4(9) . . . . ?
C26 C31 C36 C35 177.3(6) . . . . ?
C34 C35 C36 C31 -1.0(11) . . . . ?
O1 C7 N1 C6 -3.3(11) . . . . ?
C8 C7 N1 C6 176.3(6) . . . . ?
C1 C6 N1 C7 -153.8(7) . . . . ?
C5 C6 N1 C7 29.2(10) . . . . ?
O2 C25 N2 C24 -5.1(10) . . . . ?
C26 C25 N2 C24 176.8(5) . . . . ?
C23 C24 N2 C25 155.3(6) . . . . ?
C19 C24 N2 C25 -26.9(9) . . . . ?
